data_2212942
loop_
_publ_author_name
'Andrighetti-Fr\"ohner, Carla Regina'
'Nunes, Ricardo Jos\'e'
'Silva, Luiz Everson da'
'Sim\~oes, Cl\'audia Maria Oliviera'
'Foro, Sabine'

_publ_section_title
;
 8-(Piperidin-1-ylsulfonyl)quinoline
;
_journal_coeditor_code KP2088
_journal_issue 4
_journal_name_full 'Acta Crystallographica Section E'
_journal_page_first o1638
_journal_page_last o1639
_journal_paper_doi 10.1107/S1600536807009774
_journal_volume 63
_journal_year 2007
_chemical_formula_iupac 'C14 H16 N2 O2 S'
_chemical_formula_moiety 'C14 H16 N2 O2 S'
_chemical_formula_sum 'C14 H16 N2 O2 S'
_chemical_formula_weight 276.35
_chemical_name_systematic
;
8-(Piperidin-1-ylsulfonyl)quinoline
;
_space_group_IT_number 2
_symmetry_cell_setting triclinic
_symmetry_space_group_name_Hall '-P 1'
_symmetry_space_group_name_H-M 'P -1'
_atom_sites_solution_hydrogens difmap
_atom_sites_solution_primary direct
_atom_sites_solution_secondary difmap
_audit_creation_method SHELXL-97
_cell_angle_alpha 111.31(2)
_cell_angle_beta 101.490(10)
_cell_angle_gamma 100.710(10)
_cell_formula_units_Z 4
_cell_length_a 7.2682(7)
_cell_length_b 14.319(2)
_cell_length_c 14.411(2)
_cell_measurement_reflns_used 25
_cell_measurement_temperature 299(2)
_cell_measurement_theta_max 26.81
_cell_measurement_theta_min 5.79
_cell_volume 1313.3(4)
_computing_cell_refinement 'CAD-4/PC Software'
_computing_data_collection 'CAD-4/PC Software (Nonius, 1996)'
_computing_data_reduction 'REDU4 (Stoe & Cie, 1987)'
_computing_molecular_graphics 'PLATON (Spek, 2003)'
_computing_publication_material SHELXL97
_computing_structure_refinement 'SHELXL97 (Sheldrick, 1997)'
_computing_structure_solution 'SHELXS97 (Sheldrick, 1997)'
_diffrn_ambient_temperature 299(2)
_diffrn_measured_fraction_theta_full 0.988
_diffrn_measured_fraction_theta_max 0.988
_diffrn_measurement_device_type 'Enraf--Nonius CAD-4'
_diffrn_measurement_method \w/2\q
_diffrn_radiation_monochromator graphite
_diffrn_radiation_source 'fine-focus sealed tube'
_diffrn_radiation_type CuK\a
_diffrn_radiation_wavelength 1.54180
_diffrn_reflns_av_R_equivalents 0.0634
_diffrn_reflns_av_sigmaI/netI 0.0342
_diffrn_reflns_limit_h_max 1
_diffrn_reflns_limit_h_min -8
_diffrn_reflns_limit_k_max 17
_diffrn_reflns_limit_k_min -15
_diffrn_reflns_limit_l_max 17
_diffrn_reflns_limit_l_min -17
_diffrn_reflns_number 5753
_diffrn_reflns_theta_full 66.93
_diffrn_reflns_theta_max 66.93
_diffrn_reflns_theta_min 3.44
_diffrn_standards_decay_% 1.0
_diffrn_standards_interval_time 120
_diffrn_standards_number 3
_exptl_absorpt_coefficient_mu 2.191
_exptl_absorpt_correction_type none
_exptl_crystal_colour colourless
_exptl_crystal_density_diffrn 1.398
_exptl_crystal_density_method 'not measured'
_exptl_crystal_description prism
_exptl_crystal_F_000 584
_exptl_crystal_size_max 0.60
_exptl_crystal_size_mid 0.60
_exptl_crystal_size_min 0.50
_refine_diff_density_max 0.506
_refine_diff_density_min -0.380
_refine_ls_extinction_coef 0.0304(15)
_refine_ls_extinction_expression Fc^*^=kFc[1+0.001xFc^2^\l^3^/sin(2\q)]^-1/4^
_refine_ls_extinction_method SHELXL97
_refine_ls_goodness_of_fit_ref 1.013
_refine_ls_hydrogen_treatment refxyz
_refine_ls_matrix_type full
_refine_ls_number_parameters 440
_refine_ls_number_reflns 4633
_refine_ls_number_restraints 0
_refine_ls_restrained_S_all 1.013
_refine_ls_R_factor_all 0.0466
_refine_ls_R_factor_gt 0.0453
_refine_ls_shift/su_max 0.000
_refine_ls_shift/su_mean 0.000
_refine_ls_structure_factor_coef Fsqd
_refine_ls_weighting_details 'calc w=1/[\s^2^(Fo^2^)+(0.0824P)^2^+0.6511P] where P=(Fo^2^+2Fc^2^)/3'
_refine_ls_weighting_scheme calc
_refine_ls_wR_factor_gt 0.1293
_refine_ls_wR_factor_ref 0.1309
_reflns_number_gt 4440
_reflns_number_total 4633
_reflns_threshold_expression I>2\s(I)
_cod_data_source_file kp2088.cif
_cod_data_source_block I
_cod_original_cell_volume 1313.3(3)
_cod_database_code 2212942
_cod_database_fobs_code 2212942

loop_
_symmetry_equiv_pos_as_xyz
'x, y, z'
'-x, -y, -z'

loop_
_atom_site_type_symbol
_atom_site_label
_atom_site_fract_x
_atom_site_fract_y
_atom_site_fract_z
_atom_site_U_iso_or_equiv
_atom_site_adp_type
_atom_site_calc_flag
_atom_site_occupancy
C C1A 0.4903(3) 0.28065(14) -0.01137(14) 0.0301(4) Uani d 1
C C2A 0.6855(3) 0.28703(16) 0.01783(16) 0.0377(4) Uani d 1
H H2A 0.731(3) 0.254(2) 0.061(2) 0.045 Uiso d 1
C C3A 0.8217(3) 0.34753(17) -0.00978(17) 0.0413(5) Uani d 1
H H3A 0.952(4) 0.346(2) 0.009(2) 0.050 Uiso d 1
C C4A 0.7614(3) 0.40182(17) -0.06376(17) 0.0392(5) Uani d 1
H H4A 0.851(4) 0.445(2) -0.0829(19) 0.047 Uiso d 1
C C5A 0.5614(3) 0.39600(14) -0.09728(14) 0.0315(4) Uani d 1
C C6A 0.4920(3) 0.44812(18) -0.15720(17) 0.0410(5) Uani d 1
H H6A 0.579(4) 0.489(2) -0.170(2) 0.049 Uiso d 1
C C7A 0.2978(3) 0.43385(19) -0.19194(18) 0.0433(5) Uani d 1
H H7A 0.243(4) 0.466(2) -0.234(2) 0.052 Uiso d 1
C C8A 0.1704(3) 0.36765(17) -0.16603(16) 0.0375(4) Uani d 1
H H8A 0.028(4) 0.356(2) -0.1922(19) 0.045 Uiso d 1
C C9A 0.4215(2) 0.33293(13) -0.07273(13) 0.0276(4) Uani d 1
C C10A 0.0036(3) 0.10050(17) -0.13286(19) 0.0421(5) Uani d 1
H H3 -0.047(4) 0.154(2) -0.092(2) 0.050 Uiso d 1
H H11 0.030(4) 0.117(2) -0.192(2) 0.050 Uiso d 1
C C11A -0.1430(3) -0.00499(18) -0.1688(2) 0.0473(5) Uani d 1
H H11A -0.260(4) -0.008(2) -0.214(2) 0.057 Uiso d 1
H H11B -0.164(4) -0.012(2) -0.109(2) 0.057 Uiso d 1
C C12A -0.0624(4) -0.09299(19) -0.2241(2) 0.0535(6) Uani d 1
H H12A -0.165(4) -0.162(3) -0.249(2) 0.064 Uiso d 1
H H12B -0.042(4) -0.088(2) -0.285(3) 0.064 Uiso d 1
C C13A 0.1323(4) -0.08575(18) -0.1558(2) 0.0486(6) Uani d 1
H H13A 0.191(4) -0.136(2) -0.189(2) 0.058 Uiso d 1
H H13B 0.121(4) -0.091(2) -0.092(2) 0.058 Uiso d 1
C C14A 0.2767(3) 0.02080(18) -0.1189(2) 0.0450(5) Uani d 1
H H14A 0.406(4) 0.030(2) -0.072(2) 0.054 Uiso d 1
H H14B 0.301(4) 0.026(2) -0.182(2) 0.054 Uiso d 1
N N1A 0.1881(2) 0.10247(13) -0.06614(13) 0.0371(4) Uani d 1
N N2A 0.2261(2) 0.31981(13) -0.10744(13) 0.0332(4) Uani d 1
O O1A 0.4522(2) 0.17519(14) 0.09727(12) 0.0514(4) Uani d 1
O O2A 0.2070(2) 0.26934(12) 0.07491(12) 0.0460(4) Uani d 1
S S1A 0.32791(7) 0.20723(4) 0.03159(3) 0.03388(18) Uani d 1
C C1B 0.2880(3) 0.67671(16) 0.53983(16) 0.0361(4) Uani d 1
C C2B 0.3608(3) 0.68812(19) 0.63990(17) 0.0445(5) Uani d 1
H H2B 0.399(4) 0.757(2) 0.695(2) 0.053 Uiso d 1
C C3B 0.3720(4) 0.6008(2) 0.66135(19) 0.0506(6) Uani d 1
H H3B 0.428(4) 0.611(2) 0.732(2) 0.061 Uiso d 1
C C4B 0.3055(4) 0.50297(19) 0.58280(18) 0.0480(5) Uani d 1
H H4B 0.311(4) 0.443(2) 0.599(2) 0.058 Uiso d 1
C C5B 0.2328(3) 0.48814(16) 0.47867(16) 0.0366(4) Uani d 1
C C6B 0.1665(4) 0.38803(18) 0.39430(19) 0.0461(5) Uani d 1
H H6B 0.170(4) 0.330(2) 0.409(2) 0.055 Uiso d 1
C C7B 0.1069(4) 0.37993(18) 0.29566(19) 0.0471(5) Uani d 1
H H7B 0.060(4) 0.316(2) 0.238(2) 0.056 Uiso d 1
C C8B 0.1127(3) 0.47165(18) 0.28054(17) 0.0435(5) Uani d 1
H H8B 0.067(4) 0.465(2) 0.208(2) 0.052 Uiso d 1
C C9B 0.2275(3) 0.57593(15) 0.45501(15) 0.0328(4) Uani d 1
C C10B 0.6184(3) 0.8354(2) 0.5074(2) 0.0494(6) Uani d 1
H H10C 0.640(4) 0.858(2) 0.582(2) 0.059 Uiso d 1
H H10D 0.652(4) 0.766(2) 0.482(2) 0.059 Uiso d 1
C C11B 0.7441(4) 0.9127(2) 0.4802(2) 0.0514(6) Uani d 1
H H11C 0.721(4) 0.977(3) 0.510(2) 0.062 Uiso d 1
H H11D 0.884(4) 0.918(2) 0.509(2) 0.062 Uiso d 1
C C12B 0.6913(4) 0.8791(2) 0.3638(2) 0.0593(7) Uani d 1
H H12C 0.725(4) 0.813(3) 0.335(2) 0.071 Uiso d 1
H H12D 0.774(5) 0.928(3) 0.347(2) 0.071 Uiso d 1
C C13B 0.4763(4) 0.8616(2) 0.31902(19) 0.0548(6) Uani d 1
H H13C 0.435(4) 0.834(3) 0.247(3) 0.066 Uiso d 1
H H13D 0.451(4) 0.929(3) 0.348(2) 0.066 Uiso d 1
C C14B 0.3507(4) 0.7841(2) 0.34707(17) 0.0518(6) Uani d 1
H H14C 0.208(4) 0.778(2) 0.327(2) 0.062 Uiso d 1
H H14D 0.372(4) 0.714(3) 0.313(2) 0.062 Uiso d 1
N N1B 0.4105(3) 0.82026(14) 0.46086(13) 0.0383(4) Uani d 1
N N2B 0.1688(3) 0.56687(14) 0.35571(13) 0.0390(4) Uani d 1
O O1B 0.3226(3) 0.87270(14) 0.62425(15) 0.0693(6) Uani d 1
O O2B 0.0662(3) 0.76824(15) 0.45763(18) 0.0670(5) Uani d 1
S S1B 0.25998(8) 0.79071(4) 0.52125(4) 0.04275(19) Uani d 1

loop_
_atom_site_aniso_label
_atom_site_aniso_U_11
_atom_site_aniso_U_22
_atom_site_aniso_U_33
_atom_site_aniso_U_12
_atom_site_aniso_U_13
_atom_site_aniso_U_23
C1A 0.0319(9) 0.0246(9) 0.0286(9) 0.0067(7) 0.0062(7) 0.0077(7)
C2A 0.0362(10) 0.0335(10) 0.0383(10) 0.0126(8) 0.0031(8) 0.0121(8)
C3A 0.0266(9) 0.0402(11) 0.0490(12) 0.0107(8) 0.0077(8) 0.0107(9)
C4A 0.0314(10) 0.0355(11) 0.0478(12) 0.0062(8) 0.0161(8) 0.0133(9)
C5A 0.0326(9) 0.0277(9) 0.0341(9) 0.0091(7) 0.0137(7) 0.0104(7)
C6A 0.0458(11) 0.0406(12) 0.0480(12) 0.0137(9) 0.0238(9) 0.0250(10)
C7A 0.0500(12) 0.0512(13) 0.0450(12) 0.0241(10) 0.0190(9) 0.0304(10)
C8A 0.0339(10) 0.0425(11) 0.0380(10) 0.0150(8) 0.0084(8) 0.0178(9)
C9A 0.0295(8) 0.0234(9) 0.0271(8) 0.0080(7) 0.0083(7) 0.0071(7)
C10A 0.0391(10) 0.0340(11) 0.0494(12) 0.0104(9) 0.0039(9) 0.0180(9)
C11A 0.0393(11) 0.0381(12) 0.0547(14) 0.0050(9) 0.0030(10) 0.0170(10)
C12A 0.0585(14) 0.0338(12) 0.0483(13) 0.0053(10) 0.0001(11) 0.0072(10)
C13A 0.0596(14) 0.0296(11) 0.0491(13) 0.0166(10) 0.0091(11) 0.0100(10)
C14A 0.0433(11) 0.0380(12) 0.0537(13) 0.0155(9) 0.0153(10) 0.0166(10)
N1A 0.0354(8) 0.0266(8) 0.0437(9) 0.0072(7) 0.0052(7) 0.0125(7)
N2A 0.0289(8) 0.0328(8) 0.0373(8) 0.0078(6) 0.0085(6) 0.0149(7)
O1A 0.0567(9) 0.0552(10) 0.0451(9) 0.0115(7) 0.0027(7) 0.0323(8)
O2A 0.0548(9) 0.0457(9) 0.0412(8) 0.0152(7) 0.0248(7) 0.0160(7)
S1A 0.0390(3) 0.0323(3) 0.0310(3) 0.0076(2) 0.00858(19) 0.0160(2)
C1B 0.0413(10) 0.0309(10) 0.0415(11) 0.0118(8) 0.0203(8) 0.0161(8)
C2B 0.0531(12) 0.0421(12) 0.0376(11) 0.0102(10) 0.0186(9) 0.0146(9)
C3B 0.0654(15) 0.0537(14) 0.0377(12) 0.0165(11) 0.0172(10) 0.0232(10)
C4B 0.0647(14) 0.0463(13) 0.0486(13) 0.0216(11) 0.0238(11) 0.0301(11)
C5B 0.0404(10) 0.0343(10) 0.0426(11) 0.0132(8) 0.0195(8) 0.0190(9)
C6B 0.0588(13) 0.0312(11) 0.0545(13) 0.0162(10) 0.0229(10) 0.0197(10)
C7B 0.0571(13) 0.0319(11) 0.0456(12) 0.0100(9) 0.0165(10) 0.0093(9)
C8B 0.0474(11) 0.0423(12) 0.0369(11) 0.0090(9) 0.0105(9) 0.0151(9)
C9B 0.0329(9) 0.0329(10) 0.0378(10) 0.0116(8) 0.0162(8) 0.0162(8)
C10B 0.0468(12) 0.0545(14) 0.0547(14) 0.0141(11) 0.0104(10) 0.0338(12)
C11B 0.0436(12) 0.0504(14) 0.0659(15) 0.0126(10) 0.0195(11) 0.0290(12)
C12B 0.0785(18) 0.0475(15) 0.0690(17) 0.0226(13) 0.0448(15) 0.0286(13)
C13B 0.0870(19) 0.0423(13) 0.0363(12) 0.0121(12) 0.0186(12) 0.0205(10)
C14B 0.0698(16) 0.0403(13) 0.0329(11) 0.0017(11) 0.0053(10) 0.0134(9)
N1B 0.0435(9) 0.0365(9) 0.0349(9) 0.0072(7) 0.0094(7) 0.0177(7)
N2B 0.0462(9) 0.0335(9) 0.0389(9) 0.0103(7) 0.0121(7) 0.0173(7)
O1B 0.1240(17) 0.0352(9) 0.0575(11) 0.0281(10) 0.0497(11) 0.0140(8)
O2B 0.0507(10) 0.0592(11) 0.1116(16) 0.0310(8) 0.0307(10) 0.0467(11)
S1B 0.0552(3) 0.0294(3) 0.0526(3) 0.0183(2) 0.0270(3) 0.0178(2)

loop_
_atom_type_symbol
_atom_type_description
_atom_type_scat_dispersion_real
_atom_type_scat_dispersion_imag
_atom_type_scat_source
C C 0.0181 0.0091 'International Tables Vol C Tables 4.2.6.8 and 6.1.1.4'
H H 0.0000 0.0000 'International Tables Vol C Tables 4.2.6.8 and 6.1.1.4'
N N 0.0311 0.0180 'International Tables Vol C Tables 4.2.6.8 and 6.1.1.4'
O O 0.0492 0.0322 'International Tables Vol C Tables 4.2.6.8 and 6.1.1.4'
S S 0.3331 0.5567 'International Tables Vol C Tables 4.2.6.8 and 6.1.1.4'

loop_
_geom_angle_atom_site_label_1
_geom_angle_atom_site_label_2
_geom_angle_atom_site_label_3
_geom_angle
C2A C1A C9A 120.54(18)
C2A C1A S1A 117.97(15)
C9A C1A S1A 121.49(14)
C1A C2A C3A 120.54(19)
C1A C2A H2A 119.9(15)
C3A C2A H2A 119.4(15)
C4A C3A C2A 120.05(18)
C4A C3A H3A 123.3(17)
C2A C3A H3A 116.6(17)
C3A C4A C5A 121.39(19)
C3A C4A H4A 122.2(15)
C5A C4A H4A 116.4(15)
C6A C5A C9A 117.66(17)
C6A C5A C4A 123.05(18)
C9A C5A C4A 119.26(18)
C7A C6A C5A 119.8(2)
C7A C6A H6A 122.6(17)
C5A C6A H6A 117.5(17)
C6A C7A C8A 118.33(19)
C6A C7A H7A 123.1(16)
C8A C7A H7A 118.5(16)
N2A C8A C7A 124.81(18)
N2A C8A H8A 116.4(15)
C7A C8A H8A 118.7(15)
N2A C9A C5A 121.99(17)
N2A C9A C1A 119.89(16)
C5A C9A C1A 118.11(16)
N1A C10A C11A 108.56(18)
N1A C10A H3 108.7(15)
C11A C10A H3 108.5(16)
N1A C10A H11 109.3(14)
C11A C10A H11 113.3(15)
H3 C10A H11 108(2)
C12A C11A C10A 111.0(2)
C12A C11A H11A 110.0(17)
C10A C11A H11A 109.3(18)
C12A C11A H11B 108.1(18)
C10A C11A H11B 107.2(18)
H11A C11A H11B 111(2)
C13A C12A C11A 111.0(2)
C13A C12A H12A 114.0(17)
C11A C12A H12A 108.6(17)
C13A C12A H12B 108.1(18)
C11A C12A H12B 108.8(19)
H12A C12A H12B 106(2)
C12A C13A C14A 111.0(2)
C12A C13A H13A 113.5(17)
C14A C13A H13A 107.2(18)
C12A C13A H13B 112.1(17)
C14A C13A H13B 103.9(18)
H13A C13A H13B 109(2)
N1A C14A C13A 108.89(18)
N1A C14A H14A 110.0(16)
C13A C14A H14A 114.2(16)
N1A C14A H14B 111.2(16)
C13A C14A H14B 105.9(16)
H14A C14A H14B 107(2)
C10A N1A C14A 113.88(17)
C10A N1A S1A 122.34(14)
C14A N1A S1A 118.65(14)
C8A N2A C9A 117.32(17)
O2A S1A O1A 118.59(10)
O2A S1A N1A 108.20(9)
O1A S1A N1A 106.93(10)
O2A S1A C1A 108.34(9)
O1A S1A C1A 104.84(9)
N1A S1A C1A 109.74(9)
C2B C1B C9B 120.45(19)
C2B C1B S1B 117.57(16)
C9B C1B S1B 121.89(15)
C1B C2B C3B 120.8(2)
C1B C2B H2B 117.8(16)
C3B C2B H2B 121.3(16)
C4B C3B C2B 120.2(2)
C4B C3B H3B 120.5(18)
C2B C3B H3B 119.3(19)
C3B C4B C5B 120.7(2)
C3B C4B H4B 119.3(17)
C5B C4B H4B 120.0(17)
C4B C5B C6B 122.6(2)
C4B C5B C9B 119.89(19)
C6B C5B C9B 117.51(19)
C7B C6B C5B 119.4(2)
C7B C6B H6B 122.4(17)
C5B C6B H6B 118.1(17)
C6B C7B C8B 118.5(2)
C6B C7B H7B 123.1(18)
C8B C7B H7B 118.4(18)
N2B C8B C7B 125.0(2)
N2B C8B H8B 116.8(16)
C7B C8B H8B 118.2(16)
N2B C9B C5B 122.47(18)
N2B C9B C1B 119.71(18)
C5B C9B C1B 117.83(18)
N1B C10B C11B 110.23(19)
N1B C10B H10C 107.4(16)
C11B C10B H10C 112.5(18)
N1B C10B H10D 110.7(16)
C11B C10B H10D 109.5(17)
H10C C10B H10D 106(2)
C12B C11B C10B 110.9(2)
C12B C11B H11C 108.6(19)
C10B C11B H11C 107.8(19)
C12B C11B H11D 110.8(17)
C10B C11B H11D 108.5(18)
H11C C11B H11D 110(3)
C13B C12B C11B 110.9(2)
C13B C12B H12C 109.9(19)
C11B C12B H12C 106.4(19)
C13B C12B H12D 113.7(19)
C11B C12B H12D 110.7(19)
H12C C12B H12D 105(3)
C12B C13B C14B 112.1(2)
C12B C13B H13C 113.6(18)
C14B C13B H13C 104.6(19)
C12B C13B H13D 106.6(18)
C14B C13B H13D 109.6(19)
H13C C13B H13D 110(3)
N1B C14B C13B 108.68(19)
N1B C14B H14C 105.2(17)
C13B C14B H14C 114.6(17)
N1B C14B H14D 110.2(17)
C13B C14B H14D 108.5(17)
H14C C14B H14D 110(2)
C10B N1B C14B 114.6(2)
C10B N1B S1B 117.13(15)
C14B N1B S1B 121.57(16)
C8B N2B C9B 117.00(18)
O2B S1B O1B 118.69(13)
O2B S1B N1B 107.92(11)
O1B S1B N1B 106.91(11)
O2B S1B C1B 108.83(11)
O1B S1B C1B 104.71(11)
N1B S1B C1B 109.54(9)

loop_
_geom_bond_atom_site_label_1
_geom_bond_atom_site_label_2
_geom_bond_distance
C1A C2A 1.373(3)
C1A C9A 1.427(3)
C1A S1A 1.785(2)
C2A C3A 1.406(3)
C2A H2A 0.95(3)
C3A C4A 1.354(3)
C3A H3A 0.94(3)
C4A C5A 1.414(3)
C4A H4A 0.97(3)
C5A C6A 1.411(3)
C5A C9A 1.417(3)
C6A C7A 1.350(3)
C6A H6A 0.88(3)
C7A C8A 1.401(3)
C7A H7A 0.95(3)
C8A N2A 1.316(3)
C8A H8A 0.99(2)
C9A N2A 1.361(2)
C10A N1A 1.475(3)
C10A C11A 1.516(3)
C10A H3 0.97(3)
C10A H11 1.00(3)
C11A C12A 1.516(3)
C11A H11A 0.94(3)
C11A H11B 0.94(3)
C12A C13A 1.516(3)
C12A H12A 1.01(3)
C12A H12B 0.95(3)
C13A C14A 1.519(3)
C13A H13A 0.93(3)
C13A H13B 0.96(3)
C14A N1A 1.480(3)
C14A H14A 0.99(3)
C14A H14B 0.98(3)
N1A S1A 1.6107(17)
O1A S1A 1.4321(15)
O2A S1A 1.4350(16)
C1B C2B 1.371(3)
C1B C9B 1.428(3)
C1B S1B 1.788(2)
C2B C3B 1.405(3)
C2B H2B 0.96(3)
C3B C4B 1.362(4)
C3B H3B 0.96(3)
C4B C5B 1.410(3)
C4B H4B 0.98(3)
C5B C6B 1.417(3)
C5B C9B 1.422(3)
C6B C7B 1.356(3)
C6B H6B 0.94(3)
C7B C8B 1.402(3)
C7B H7B 0.93(3)
C8B N2B 1.320(3)
C8B H8B 0.99(3)
C9B N2B 1.359(3)
C10B N1B 1.466(3)
C10B C11B 1.515(3)
C10B H10C 0.97(3)
C10B H10D 1.02(3)
C11B C12B 1.510(4)
C11B H11C 0.92(3)
C11B H11D 1.00(3)
C12B C13B 1.502(4)
C12B H12C 0.98(3)
C12B H12D 0.97(4)
C13B C14B 1.525(4)
C13B H13C 0.93(3)
C13B H13D 0.97(3)
C14B N1B 1.470(3)
C14B H14C 1.00(3)
C14B H14D 1.00(3)
N1B S1B 1.6148(18)
O1B S1B 1.4333(19)
O2B S1B 1.425(2)

loop_
_geom_hbond_atom_site_label_D
_geom_hbond_atom_site_label_H
_geom_hbond_atom_site_label_A
_geom_hbond_site_symmetry_A
_geom_hbond_distance_DH
_geom_hbond_distance_HA
_geom_hbond_distance_DA
_geom_hbond_angle_DHA
C3A H3A O2A 1_655 0.94(3) 2.52(3) 3.374(3) 151(2)
C11B H11D O2B 1_655 1.00(3) 2.68(3) 3.388(3) 128(2)

loop_
_geom_torsion_atom_site_label_1
_geom_torsion_atom_site_label_2
_geom_torsion_atom_site_label_3
_geom_torsion_atom_site_label_4
_geom_torsion
C9A C1A C2A C3A 1.8(3)
S1A C1A C2A C3A -177.19(15)
C1A C2A C3A C4A 1.3(3)
C2A C3A C4A C5A -2.6(3)
C3A C4A C5A C6A -177.4(2)
C3A C4A C5A C9A 0.8(3)
C9A C5A C6A C7A -2.3(3)
C4A C5A C6A C7A 175.9(2)
C5A C6A C7A C8A 0.6(3)
C6A C7A C8A N2A 1.9(3)
C6A C5A C9A N2A 1.8(3)
C4A C5A C9A N2A -176.48(17)
C6A C5A C9A C1A -179.44(17)
C4A C5A C9A C1A 2.3(3)
C2A C1A C9A N2A 175.25(17)
S1A C1A C9A N2A -5.8(2)
C2A C1A C9A C5A -3.5(3)
S1A C1A C9A C5A 175.39(13)
N1A C10A C11A C12A -56.3(3)
C10A C11A C12A C13A 55.4(3)
C11A C12A C13A C14A -54.8(3)
C12A C13A C14A N1A 55.2(3)
C11A C10A N1A C14A 59.8(3)
C11A C10A N1A S1A -145.94(17)
C13A C14A N1A C10A -59.4(3)
C13A C14A N1A S1A 145.35(17)
C7A C8A N2A C9A -2.4(3)
C5A C9A N2A C8A 0.5(3)
C1A C9A N2A C8A -178.23(17)
C10A N1A S1A O2A 32.1(2)
C14A N1A S1A O2A -174.81(16)
C10A N1A S1A O1A 160.89(17)
C14A N1A S1A O1A -46.00(19)
C10A N1A S1A C1A -85.93(19)
C14A N1A S1A C1A 67.17(18)
C2A C1A S1A O2A 131.38(15)
C9A C1A S1A O2A -47.57(17)
C2A C1A S1A O1A 3.84(18)
C9A C1A S1A O1A -175.12(15)
C2A C1A S1A N1A -110.68(16)
C9A C1A S1A N1A 70.36(16)
C9B C1B C2B C3B -1.9(3)
S1B C1B C2B C3B 174.80(18)
C1B C2B C3B C4B -1.8(4)
C2B C3B C4B C5B 2.9(4)
C3B C4B C5B C6B 178.5(2)
C3B C4B C5B C9B -0.4(3)
C4B C5B C6B C7B -177.0(2)
C9B C5B C6B C7B 1.9(3)
C5B C6B C7B C8B -0.1(3)
C6B C7B C8B N2B -1.4(4)
C4B C5B C9B N2B 176.44(19)
C6B C5B C9B N2B -2.4(3)
C4B C5B C9B C1B -3.1(3)
C6B C5B C9B C1B 177.96(18)
C2B C1B C9B N2B -175.32(19)
S1B C1B C9B N2B 8.1(3)
C2B C1B C9B C5B 4.3(3)
S1B C1B C9B C5B -172.28(14)
N1B C10B C11B C12B -54.5(3)
C10B C11B C12B C13B 54.3(3)
C11B C12B C13B C14B -54.9(3)
C12B C13B C14B N1B 54.5(3)
C11B C10B N1B C14B 57.5(3)
C11B C10B N1B S1B -150.63(18)
C13B C14B N1B C10B -56.6(3)
C13B C14B N1B S1B 152.90(19)
C7B C8B N2B C9B 0.9(3)
C5B C9B N2B C8B 1.1(3)
C1B C9B N2B C8B -179.33(18)
C10B N1B S1B O2B -173.62(17)
C14B N1B S1B O2B -23.8(2)
C10B N1B S1B O1B 57.6(2)
C14B N1B S1B O1B -152.53(19)
C10B N1B S1B C1B -55.28(19)
C14B N1B S1B C1B 94.5(2)
C2B C1B S1B O2B -128.92(18)
C9B C1B S1B O2B 47.74(19)
C2B C1B S1B O1B -1.0(2)
C9B C1B S1B O1B 175.62(17)
C2B C1B S1B N1B 113.31(17)
C9B C1B S1B N1B -70.03(18)

loop_
_cod_related_entry_id
_cod_related_entry_database
_cod_related_entry_code
1 ChemSpider 672297
